data_1566220
loop_
_publ_author_name
'Vladislav V. Gurzhiy'
'Alina R. Izatulina'
'Maria G. Krzhizhanovskaya'
'Mikhail N. Murashko'
'Dar-ya V. Spiridonova'
'Vladimir V. Shilovskikh'
'Sergey V. Krivovichev'

_publ_section_title
;
 Thermal behavior of uranyl selenite minerals derriksite and
 demesmaekerite
;
_journal_name_full 'Journal of GeoSciences'
_journal_page_first 249
_journal_page_last 259
_journal_paper_doi 10.3190/jgeosci.315
_journal_volume 65
_journal_year 2020
_chemical_formula_moiety 'Cu5 H10 O30 Pb2 Se6 U2'
_chemical_formula_sum 'Cu5 H10 O30 Pb2 Se6 U2'
_chemical_formula_weight 2171.98
_space_group_crystal_system triclinic
_space_group_IT_number 2
_space_group_name_Hall '-P 1'
_space_group_name_H-M_alt 'P -1'
_atom_sites_solution_hydrogens difmap
_cell_angle_alpha 88.654(4)
_cell_angle_beta 79.604(4)
_cell_angle_gamma 89.804(4)
_cell_formula_units_Z 1
_cell_length_a 5.6456(3)
_cell_length_b 10.0564(4)
_cell_length_c 11.9803(6)
_cell_measurement_reflns_used 2886
_cell_measurement_temperature 183(2)
_cell_measurement_theta_max 30.6650
_cell_measurement_theta_min 3.6670
_cell_volume 668.82(6)
_computing_cell_refinement 'CrysAlisPro 1.171.39.44a (Rigaku OD, 2018)'
_computing_data_collection 'CrysAlisPro 1.171.39.44a (Rigaku OD, 2018)'
_computing_data_reduction 'CrysAlisPro 1.171.39.44a (Rigaku OD, 2018)'
_computing_molecular_graphics 'Olex2 1.3 (Dolomanov et al., 2009)'
_computing_publication_material 'Olex2 1.3 (Dolomanov et al., 2009)'
_computing_structure_refinement 'SHELXL 2018/3 (Sheldrick, 2015)'
_computing_structure_solution 'SHELXT 2018/3 (Sheldrick, 2015)'
_diffrn_ambient_environment N~2~
_diffrn_ambient_temperature 183(2)
_diffrn_detector 'CCD plate'
_diffrn_detector_area_resol_mean 10.3829
_diffrn_detector_type Atlas
_diffrn_measured_fraction_theta_full 0.996
_diffrn_measured_fraction_theta_max 0.996
_diffrn_measurement_details
;
List of Runs (angles in degrees, time in seconds):

  # Type    Start    End  Width  t~exp~   \w     \q     \k     \f   Frames
--------------------------------------------------------------------------
  1  \w    -26.00   1.00   1.00   22.50    --  -15.14 -77.00-150.00   27
  2  \w    -40.00  17.00   1.00   22.50    --  -15.14 -77.00 -30.00   57
  3  \w     39.00 102.00   1.00   22.50    --   16.86 178.00  60.00   63
  4  \w     -2.00  93.00   1.00   22.50    --   16.86  38.00-120.00   95
  5  \w    -57.00  41.00   1.00   22.50    --   16.86 -57.00  90.00   98
;
_diffrn_measurement_device 'four-circle diffractometer'
_diffrn_measurement_device_type 'SuperNova, Dual, Cu at home/near, Atlas'
_diffrn_measurement_method '\w scans'
_diffrn_orient_matrix_type 'CrysAlisPro convention (1999,Acta A55,543-557)'
_diffrn_orient_matrix_UB_11 -0.0828984000
_diffrn_orient_matrix_UB_12 -0.0268650000
_diffrn_orient_matrix_UB_13 -0.0314408000
_diffrn_orient_matrix_UB_21 0.0850570000
_diffrn_orient_matrix_UB_22 0.0095574000
_diffrn_orient_matrix_UB_23 -0.0508551000
_diffrn_orient_matrix_UB_31 0.0469937000
_diffrn_orient_matrix_UB_32 -0.0645324000
_diffrn_orient_matrix_UB_33 0.0070875000
_diffrn_radiation_monochromator mirror
_diffrn_radiation_probe x-ray
_diffrn_radiation_type 'Mo K\a'
_diffrn_radiation_wavelength 0.71073
_diffrn_reflns_av_R_equivalents 0.0358
_diffrn_reflns_av_unetI/netI 0.0600
_diffrn_reflns_Laue_measured_fraction_full 0.996
_diffrn_reflns_Laue_measured_fraction_max 0.996
_diffrn_reflns_limit_h_max 7
_diffrn_reflns_limit_h_min -7
_diffrn_reflns_limit_k_max 13
_diffrn_reflns_limit_k_min -13
_diffrn_reflns_limit_l_max 14
_diffrn_reflns_limit_l_min -15
_diffrn_reflns_number 5491
_diffrn_reflns_point_group_measured_fraction_full 0.996
_diffrn_reflns_point_group_measured_fraction_max 0.996
_diffrn_reflns_theta_full 25.242
_diffrn_reflns_theta_max 27.495
_diffrn_reflns_theta_min 3.459
_diffrn_source 'micro-focus sealed X-ray tube'
_diffrn_source_type 'SuperNova (Mo) X-ray Source'
_exptl_absorpt_coefficient_mu 36.772
_exptl_absorpt_correction_T_max 0.229
_exptl_absorpt_correction_T_min 0.061
_exptl_absorpt_correction_type analytical
_exptl_absorpt_process_details
;
CrysAlisPro 1.171.39.44a (Rigaku Oxford Diffraction, 2018)
Analytical numeric absorption correction using a multifaceted crystal
			model based on expressions derived by R.C. Clark & J.S. Reid.
(Clark, R. C. & Reid, J. S. (1995). Acta Cryst. A51, 887-897)
Empirical absorption correction using spherical harmonics,
 implemented in SCALE3 ABSPACK scaling algorithm.
;
_exptl_crystal_colour brown
_exptl_crystal_density_diffrn 5.393
_exptl_crystal_description prism
_exptl_crystal_F_000 947
_exptl_crystal_size_max 0.12
_exptl_crystal_size_mid 0.063
_exptl_crystal_size_min 0.055
_refine_diff_density_max 2.084
_refine_diff_density_min -2.529
_refine_diff_density_rms 0.381
_refine_ls_extinction_coef .
_refine_ls_extinction_method none
_refine_ls_goodness_of_fit_ref 1.006
_refine_ls_hydrogen_treatment mixed
_refine_ls_matrix_type full
_refine_ls_number_parameters 197
_refine_ls_number_reflns 3058
_refine_ls_number_restraints 5
_refine_ls_restrained_S_all 1.005
_refine_ls_R_factor_all 0.0424
_refine_ls_R_factor_gt 0.0327
_refine_ls_shift/su_max 0.000
_refine_ls_shift/su_mean 0.000
_refine_ls_structure_factor_coef Fsqd
_refine_ls_weighting_details 'w=1/[\s^2^(Fo^2^)+(0.0229P)^2^] where P=(Fo^2^+2Fc^2^)/3'
_refine_ls_weighting_scheme calc
_refine_ls_wR_factor_gt 0.0653
_refine_ls_wR_factor_ref 0.0699
_reflns_Friedel_coverage 0.000
_reflns_Friedel_fraction_full .
_reflns_Friedel_fraction_max .
_reflns_number_gt 2595
_reflns_number_total 3058
_reflns_threshold_expression 'I > 2\s(I)'
_cod_data_source_file Demesmaekerite_SN_-90C_last.cif
_cod_data_source_block demesmaekerite_sn_-90C
_cod_original_cell_volume 668.82(5)
_cod_database_code 1566220
_chemical_oxdiff_formula 'Pb2 Cu5 U2 Se3 O30'
_shelx_space_group_comment
;
The symmetry employed for this shelxl refinement is uniquely defined
by the following loop, which should always be used as a source of
symmetry information in preference to the above space-group names.
They are only intended as comments.
;
_reflns_odcompleteness_completeness 99.80
_reflns_odcompleteness_iscentric 1
_reflns_odcompleteness_theta 28.51
_olex2_refinement_description
;
1. Fixed Uiso
 At 1.5 times of:
  All O(H) groups, All O(H,H) groups
2. Restrained distances
 O14-H14
 0.95 with sigma of 0.02
 O13-H13
 0.95 with sigma of 0.02
 O12-H12
 0.95 with sigma of 0.02
 H15A-O5_$3
 2 with sigma of 0.02
 O9_$2-H13
 2 with sigma of 0.02
3. Uiso/Uaniso restraints and constraints
Uanis(O6) = Uanis(O7)
Uanis(O11) = Uanis(O10)
Uanis(O3) = Uanis(O9)
4.a Rotating group:
 O15(H15A,H15B)
;
_olex2_submission_special_instructions 'No special instructions were received'
_oxdiff_exptl_absorpt_empirical_details
;
Empirical correction (ABSPACK) includes:
- Absorption correction using spherical harmonics
- Frame scaling
;
_oxdiff_exptl_absorpt_empirical_full_max 1.816
_oxdiff_exptl_absorpt_empirical_full_min 0.546

loop_
_space_group_symop_operation_xyz
'x, y, z'
'-x, -y, -z'

loop_
_atom_site_label
_atom_site_type_symbol
_atom_site_fract_x
_atom_site_fract_y
_atom_site_fract_z
_atom_site_U_iso_or_equiv
_atom_site_adp_type
_atom_site_occupancy
_atom_site_site_symmetry_order
_atom_site_calc_flag
_atom_site_refinement_flags_posn
_atom_site_refinement_flags_adp
_atom_site_refinement_flags_occupancy
_atom_site_disorder_assembly
_atom_site_disorder_group
U1 U 1.26111(7) 0.91659(3) 0.25246(3) 0.00704(9) Uani 1 1 d . . . . .
Pb1 Pb 0.17143(7) 0.31142(3) 0.19430(3) 0.01116(10) Uani 1 1 d . . . . .
Se1 Se 1.28787(18) 0.88927(7) -0.04631(7) 0.00750(19) Uani 1 1 d . . . . .
Se2 Se 1.22549(19) 1.16949(8) 0.48721(8) 0.0121(2) Uani 1 1 d . . . . .
Se3 Se 0.90621(18) 0.62547(8) 0.22086(7) 0.0095(2) Uani 1 1 d . . . . .
Cu1 Cu 1.000000 0.500000 0.500000 0.0085(3) Uani 1 2 d S . P . .
Cu2 Cu 0.7077(2) 0.44319(9) 0.04616(9) 0.0085(2) Uani 1 1 d . . . . .
Cu3 Cu 0.5640(2) 0.42406(10) 0.38465(9) 0.0102(2) Uani 1 1 d . . . . .
O1 O 1.5216(13) 0.8660(6) 0.3052(6) 0.0170(15) Uani 1 1 d . . . . .
O2 O 1.0012(13) 0.9664(6) 0.1949(6) 0.0157(15) Uani 1 1 d . . . . .
O3 O 1.4456(12) 0.8661(5) 0.0623(5) 0.0084(9) Uani 1 1 d . . . . .
O4 O 1.1579(12) 0.7384(5) -0.0571(5) 0.0103(14) Uani 1 1 d . . . . .
O5 O 1.5187(13) 0.8863(5) -0.1627(5) 0.0125(15) Uani 1 1 d . . . . .
O6 O 1.1562(14) 1.1006(5) 0.3686(5) 0.0162(11) Uani 1 1 d . . . . .
O7 O 1.2388(14) 1.3318(5) 0.4415(5) 0.0162(11) Uani 1 1 d . . . . .
O8 O 0.9574(14) 1.1706(6) 0.5747(6) 0.0192(16) Uani 1 1 d . . . . .
O9 O 1.1800(12) 0.6911(5) 0.2222(5) 0.0084(9) Uani 1 1 d . . . . .
O10 O 0.8876(12) 0.5137(5) 0.3319(5) 0.0109(10) Uani 1 1 d . . . . .
O11 O 0.9787(12) 0.5145(5) 0.1141(5) 0.0109(10) Uani 1 1 d . . . . .
O12 O 0.6934(13) 0.4091(5) 0.5252(5) 0.0129(15) Uani 1 1 d D . . . .
H12 H 0.751(19) 0.323(5) 0.538(8) 0.019 Uiso 1 1 d D U . . .
O13 O 0.4723(12) 0.4579(5) 0.2371(5) 0.0114(14) Uani 1 1 d D . . . .
H13 H 0.344(10) 0.519(5) 0.251(7) 0.017 Uiso 1 1 d D U . . .
O14 O 0.4037(12) 0.3833(5) 0.0066(5) 0.0078(13) Uani 1 1 d D . . . .
H14 H 0.406(19) 0.296(4) -0.020(7) 0.012 Uiso 1 1 d D U . . .
O15 O 0.6967(15) 0.2038(6) 0.3408(6) 0.0262(18) Uani 1 1 d . . . . .
H15A H 0.685905 0.183450 0.269848 0.039 Uiso 1 1 d DR U . . .
H15B H 0.853684 0.195750 0.340778 0.039 Uiso 1 1 d R U . . .

loop_
_atom_site_aniso_label
_atom_site_aniso_U_11
_atom_site_aniso_U_22
_atom_site_aniso_U_33
_atom_site_aniso_U_23
_atom_site_aniso_U_13
_atom_site_aniso_U_12
U1 0.0116(2) 0.00647(16) 0.00265(17) 0.00001(11) -0.00019(14) -0.00339(12)
Pb1 0.0132(2) 0.01064(17) 0.00943(19) 0.00153(12) -0.00164(15) -0.00344(13)
Se1 0.0117(5) 0.0068(4) 0.0037(4) 0.0002(3) -0.0005(4) -0.0030(3)
Se2 0.0185(6) 0.0120(4) 0.0054(5) 0.0003(3) -0.0008(4) -0.0039(4)
Se3 0.0127(5) 0.0074(4) 0.0076(5) -0.0022(3) 0.0007(4) -0.0029(3)
Cu1 0.0106(9) 0.0101(7) 0.0045(8) -0.0009(5) -0.0002(7) -0.0036(6)
Cu2 0.0102(6) 0.0071(5) 0.0083(6) 0.0009(4) -0.0025(5) -0.0026(4)
Cu3 0.0124(7) 0.0142(5) 0.0040(5) -0.0008(4) -0.0013(5) -0.0066(4)
O1 0.012(4) 0.023(3) 0.016(4) 0.005(3) -0.002(3) -0.001(3)
O2 0.013(4) 0.014(3) 0.020(4) -0.001(3) -0.002(3) 0.001(3)
O3 0.013(3) 0.009(2) 0.003(2) 0.0005(15) -0.0015(19) -0.0050(17)
O4 0.014(4) 0.008(3) 0.008(3) 0.003(2) 0.000(3) -0.006(2)
O5 0.021(4) 0.011(3) 0.005(3) -0.001(2) -0.001(3) -0.007(3)
O6 0.025(3) 0.012(2) 0.010(2) -0.0018(17) 0.001(2) -0.004(2)
O7 0.025(3) 0.012(2) 0.010(2) -0.0018(17) 0.001(2) -0.004(2)
O8 0.021(5) 0.021(3) 0.012(4) 0.001(3) 0.008(3) -0.002(3)
O9 0.013(3) 0.009(2) 0.003(2) 0.0005(15) -0.0015(19) -0.0050(17)
O10 0.015(3) 0.012(2) 0.004(2) -0.0001(16) 0.003(2) -0.0064(18)
O11 0.015(3) 0.012(2) 0.004(2) -0.0001(16) 0.003(2) -0.0064(18)
O12 0.019(4) 0.009(3) 0.011(3) 0.004(2) -0.002(3) -0.005(3)
O13 0.010(4) 0.011(3) 0.013(3) 0.000(2) -0.001(3) -0.004(3)
O14 0.011(4) 0.009(3) 0.004(3) -0.003(2) -0.002(3) 0.000(2)
O15 0.023(5) 0.034(4) 0.023(4) -0.014(3) -0.007(4) -0.001(3)

loop_
_atom_type_symbol
_atom_type_description
_atom_type_scat_dispersion_real
_atom_type_scat_dispersion_imag
_atom_type_scat_source
Cu Cu 0.3201 1.2651 'International Tables Vol C Tables 4.2.6.8 and 6.1.1.4'
H H 0.0000 0.0000 'International Tables Vol C Tables 4.2.6.8 and 6.1.1.4'
O O 0.0106 0.0060 'International Tables Vol C Tables 4.2.6.8 and 6.1.1.4'
Pb Pb -3.3944 10.1111 'International Tables Vol C Tables 4.2.6.8 and 6.1.1.4'
Se Se -0.0929 2.2259 'International Tables Vol C Tables 4.2.6.8 and 6.1.1.4'
U U -9.6767 9.6646 'International Tables Vol C Tables 4.2.6.8 and 6.1.1.4'

loop_
_exptl_crystal_face_index_h
_exptl_crystal_face_index_k
_exptl_crystal_face_index_l
_exptl_crystal_face_perp_dist
3 -13 5 0.0399
3 2 -14 0.0592
-2 13 -7 0.0239
-4 3 13 0.0446
7 -2 9 0.0377
-2 -13 -4 0.0406
-7 -3 -9 0.0219
0 14 1 0.0073

loop_
_geom_angle_atom_site_label_1
_geom_angle_atom_site_label_2
_geom_angle_atom_site_label_3
_geom_angle
_geom_angle_site_symmetry_1
_geom_angle_site_symmetry_3
O1 U1 O2 178.3(3) . .
O1 U1 O3 91.6(3) . .
O1 U1 O5 89.4(3) . 2_875
O1 U1 O6 98.4(3) . .
O1 U1 O8 85.8(3) . 2_776
O1 U1 O9 89.1(3) . .
O2 U1 O3 86.7(3) . .
O2 U1 O5 90.2(3) . 2_875
O2 U1 O6 82.9(3) . .
O2 U1 O8 95.5(3) . 2_776
O2 U1 O9 90.2(2) . .
O3 U1 O5 70.82(19) . 2_875
O6 U1 O3 140.31(19) . .
O6 U1 O5 71.0(2) . 2_875
O6 U1 O8 74.2(2) . 2_776
O6 U1 O9 145.7(2) . .
O8 U1 O3 145.16(19) 2_776 .
O8 U1 O5 143.7(2) 2_776 2_875
O8 U1 O9 73.1(2) 2_776 .
O9 U1 O3 72.10(19) . .
O9 U1 O5 142.8(2) . 2_875
O5 Pb1 O4 105.52(18) 2_765 2_665
O11 Pb1 O4 63.45(17) 1_455 2_665
O11 Pb1 O5 149.16(19) 1_455 2_765
O13 Pb1 O4 146.88(18) . 2_665
O13 Pb1 O5 91.3(2) . 2_765
O13 Pb1 O11 87.4(2) . 1_455
O13 Pb1 O14 75.2(2) . .
O14 Pb1 O4 79.42(19) . 2_665
O14 Pb1 O5 81.16(19) . 2_765
O14 Pb1 O11 68.7(2) . 1_455
O3 Se1 O5 100.9(3) . .
O4 Se1 O3 104.1(3) . .
O4 Se1 O5 100.4(3) . .
O6 Se2 O7 98.1(3) . .
O8 Se2 O6 102.2(4) . .
O8 Se2 O7 99.5(3) . .
O9 Se3 O10 100.0(3) . .
O9 Se3 O11 100.1(3) . .
O11 Se3 O10 97.3(3) . .
O7 Cu1 O7 180.0 2_776 1_545
O7 Cu1 O10 90.1(2) 1_545 .
O7 Cu1 O10 89.9(2) 1_545 2_766
O7 Cu1 O10 89.9(2) 2_776 .
O7 Cu1 O10 90.1(2) 2_776 2_766
O10 Cu1 O10 180.0 . 2_766
O12 Cu1 O7 99.4(3) . 1_545
O12 Cu1 O7 99.4(3) 2_766 2_776
O12 Cu1 O7 80.6(3) 2_766 1_545
O12 Cu1 O7 80.6(3) . 2_776
O12 Cu1 O10 76.5(2) . .
O12 Cu1 O10 103.5(2) 2_766 .
O12 Cu1 O10 103.5(2) . 2_766
O12 Cu1 O10 76.5(2) 2_766 2_766
O12 Cu1 O12 180.0 . 2_766
O4 Cu2 Cu2 134.51(19) 2_765 2_665
O4 Cu2 O11 88.0(2) 2_765 2_765
O4 Cu2 O11 89.1(2) 2_765 .
O4 Cu2 O13 99.3(2) 2_765 .
O11 Cu2 Cu2 136.34(17) . 2_665
O11 Cu2 Cu2 99.20(17) 2_765 2_665
O11 Cu2 O11 76.0(2) . 2_765
O11 Cu2 O13 159.7(2) 2_765 .
O11 Cu2 O13 85.2(2) . .
O13 Cu2 Cu2 89.18(17) . 2_665
O14 Cu2 Cu2 40.63(18) 2_665 2_665
O14 Cu2 Cu2 41.13(16) . 2_665
O14 Cu2 O4 95.0(2) . 2_765
O14 Cu2 O4 165.4(3) 2_665 2_765
O14 Cu2 O11 169.1(3) . .
O14 Cu2 O11 114.2(2) . 2_765
O14 Cu2 O11 96.7(2) 2_665 .
O14 Cu2 O11 80.5(2) 2_665 2_765
O14 Cu2 O13 84.2(2) . .
O14 Cu2 O13 94.5(2) 2_665 .
O14 Cu2 O14 81.8(2) . 2_665
O7 Cu3 O12 74.4(2) 1_445 2_666
O7 Cu3 O15 83.2(3) 1_445 .
O10 Cu3 O7 178.7(3) . 1_445
O10 Cu3 O12 105.7(2) . 2_666
O10 Cu3 O15 96.5(3) . .
O12 Cu3 O7 98.1(3) . 1_445
O12 Cu3 O10 80.6(3) . .
O12 Cu3 O12 86.6(3) . 2_666
O12 Cu3 O15 89.2(3) . .
O12 Cu3 O15 156.4(2) 2_666 .
O13 Cu3 O7 90.0(3) . 1_445
O13 Cu3 O10 91.3(3) . .
O13 Cu3 O12 93.6(2) . 2_666
O13 Cu3 O12 171.6(3) . .
O13 Cu3 O15 93.8(2) . .
Se1 O3 U1 119.9(3) . .
Se1 O4 Pb1 124.7(3) . 2_665
Se1 O4 Cu2 129.7(4) . 2_765
Cu2 O4 Pb1 99.5(2) 2_765 2_665
U1 O5 Pb1 105.6(3) 2_875 2_765
Se1 O5 U1 124.9(3) . 2_875
Se1 O5 Pb1 121.7(3) . 2_765
Se2 O6 U1 139.8(4) . .
Se2 O7 Cu1 129.9(4) . 1_565
Se2 O7 Cu3 121.0(4) . 1_665
Cu3 O7 Cu1 102.6(2) 1_665 1_565
Se2 O8 U1 144.1(4) . 2_776
Se3 O9 U1 125.8(3) . .
Se3 O10 Cu1 138.0(3) . .
Se3 O10 Cu3 116.7(4) . .
Cu3 O10 Cu1 95.1(2) . .
Se3 O11 Pb1 107.9(3) . 1_655
Se3 O11 Cu2 117.1(4) . .
Se3 O11 Cu2 122.3(3) . 2_765
Cu2 O11 Pb1 105.6(2) . 1_655
Cu2 O11 Pb1 97.2(2) 2_765 1_655
Cu2 O11 Cu2 104.0(2) . 2_765
Cu1 O12 Cu3 101.0(2) . 2_666
Cu1 O12 Cu3 107.6(3) . .
Cu1 O12 H12 98(7) . .
Cu3 O12 Cu3 93.4(3) . 2_666
Cu3 O12 H12 112(6) . .
Cu3 O12 H12 142(6) 2_666 .
Pb1 O13 Cu2 92.1(2) . .
Pb1 O13 H13 84(6) . .
Cu2 O13 H13 119(4) . .
Cu3 O13 Pb1 114.5(3) . .
Cu3 O13 Cu2 130.4(3) . .
Cu3 O13 H13 105(5) . .
Pb1 O14 H14 91(6) . .
Cu2 O14 Pb1 102.1(2) . .
Cu2 O14 Pb1 112.3(3) 2_665 .
Cu2 O14 Cu2 98.2(2) . 2_665
Cu2 O14 H14 135(6) 2_665 .
Cu2 O14 H14 115(6) . .
Cu3 O15 H15A 111.9 . .
Cu3 O15 H15B 110.8 . .
H15A O15 H15B 102.5 . .

loop_
_geom_bond_atom_site_label_1
_geom_bond_atom_site_label_2
_geom_bond_distance
_geom_bond_site_symmetry_2
U1 O1 1.771(7) .
U1 O2 1.795(7) .
U1 O3 2.393(6) .
U1 O5 2.463(6) 2_875
U1 O6 2.351(6) .
U1 O8 2.362(7) 2_776
U1 O9 2.364(5) .
Pb1 O4 2.749(6) 2_665
Pb1 O5 2.632(7) 2_765
Pb1 O11 2.559(6) 1_455
Pb1 O13 2.384(6) .
Pb1 O14 2.483(6) .
Se1 O3 1.715(6) .
Se1 O4 1.705(5) .
Se1 O5 1.729(7) .
Se2 O6 1.703(6) .
Se2 O7 1.707(6) .
Se2 O8 1.678(7) .
Se3 O9 1.685(6) .
Se3 O10 1.710(6) .
Se3 O11 1.709(6) .
Cu1 O7 2.206(7) 2_776
Cu1 O7 2.206(7) 1_545
Cu1 O10 2.219(6) 2_766
Cu1 O10 2.219(6) .
Cu1 O12 1.932(7) .
Cu1 O12 1.932(7) 2_766
Cu2 Cu2 2.981(2) 2_665
Cu2 O4 1.986(6) 2_765
Cu2 O11 2.001(6) .
Cu2 O11 2.396(6) 2_765
Cu2 O13 2.437(7) .
Cu2 O14 1.981(6) 2_665
Cu2 O14 1.961(6) .
Cu3 O7 2.056(7) 1_445
Cu3 O10 2.029(7) .
Cu3 O12 2.365(7) 2_666
Cu3 O12 1.955(6) .
Cu3 O13 1.952(6) .
Cu3 O15 2.376(7) .
O12 H12 0.94(2) .
O13 H13 0.944(19) .
O14 H14 0.94(2) .
O15 H15A 0.8919 .
O15 H15B 0.8897 .

loop_
_geom_hbond_atom_site_label_D
_geom_hbond_atom_site_label_H
_geom_hbond_atom_site_label_A
_geom_hbond_distance_DH
_geom_hbond_distance_HA
_geom_hbond_distance_DA
_geom_hbond_angle_DHA
_geom_hbond_site_symmetry_A
_geom_hbond_publ_flag
O12 H12 O8 0.94(2) 2.01(4) 2.925(9) 163(9) 1_545 yes
O13 H13 O9 0.944(19) 2.008(19) 2.884(8) 153(5) 1_455 yes
O14 H14 O3 0.94(2) 1.87(5) 2.743(8) 154(9) 2_765 yes
O15 H15A O5 0.89 2.01 2.808(9) 147.6 2_765 yes
O15 H15B O6 0.89 2.03 2.863(11) 155.2 1_545 yes

loop_
_geom_torsion_atom_site_label_1
_geom_torsion_atom_site_label_2
_geom_torsion_atom_site_label_3
_geom_torsion_atom_site_label_4
_geom_torsion
_geom_torsion_site_symmetry_1
_geom_torsion_site_symmetry_2
_geom_torsion_site_symmetry_3
_geom_torsion_site_symmetry_4
O3 Se1 O4 Pb1 172.9(4) . . . 2_665
O3 Se1 O4 Cu2 -40.3(5) . . . 2_765
O3 Se1 O5 U1 -91.8(4) . . . 2_875
O3 Se1 O5 Pb1 53.2(3) . . . 2_765
O4 Se1 O3 U1 -92.7(3) . . . .
O4 Se1 O5 U1 161.5(4) . . . 2_875
O4 Se1 O5 Pb1 -53.5(4) . . . 2_765
O5 Se1 O3 U1 163.5(3) . . . .
O5 Se1 O4 Pb1 -83.0(4) . . . 2_665
O5 Se1 O4 Cu2 63.8(5) . . . 2_765
O6 Se2 O7 Cu1 112.0(5) . . . 1_565
O6 Se2 O7 Cu3 -101.4(4) . . . 1_665
O6 Se2 O8 U1 115.5(6) . . . 2_776
O7 Se2 O6 U1 137.3(5) . . . .
O7 Se2 O8 U1 -143.9(6) . . . 2_776
O8 Se2 O6 U1 -121.0(5) . . . .
O8 Se2 O7 Cu1 8.1(5) . . . 1_565
O8 Se2 O7 Cu3 154.7(4) . . . 1_665
O9 Se3 O10 Cu1 35.8(6) . . . .
O9 Se3 O10 Cu3 170.8(3) . . . .
O9 Se3 O11 Pb1 77.8(3) . . . 1_655
O9 Se3 O11 Cu2 -33.3(4) . . . 2_765
O9 Se3 O11 Cu2 -163.4(3) . . . .
O10 Se3 O9 U1 -118.5(4) . . . .
O10 Se3 O11 Pb1 -23.8(3) . . . 1_655
O10 Se3 O11 Cu2 95.0(4) . . . .
O10 Se3 O11 Cu2 -134.8(4) . . . 2_765
O11 Se3 O9 U1 142.1(3) . . . .
O11 Se3 O10 Cu1 137.4(5) . . . .
O11 Se3 O10 Cu3 -87.6(4) . . . .

loop_
_exptl_oxdiff_crystal_face_indexfrac_h
_exptl_oxdiff_crystal_face_indexfrac_k
_exptl_oxdiff_crystal_face_indexfrac_l
_exptl_oxdiff_crystal_face_x
_exptl_oxdiff_crystal_face_y
_exptl_oxdiff_crystal_face_z
2.7488 -12.7968 5.0768 -0.0421 -0.1495 0.9879
2.6772 1.8415 -14.4772 0.2308 0.9686 -0.0923
-2.3407 12.5631 -6.5853 0.0675 0.2571 -0.9640
-3.7935 3.0340 12.8520 -0.2198 -0.9329 -0.2852
7.3134 -2.4873 8.6646 -0.7969 0.1932 0.5724
-2.2948 -13.4171 -4.0183 0.6757 -0.1557 0.7205
-7.2355 -2.7805 -9.0520 0.9455 -0.2263 -0.2340
0.1619 14.1853 1.4952 -0.4446 0.0996 -0.8902
